data_8106522
loop_
_publ_author_name
'Lou, Benyong'
'Zhang, Mei'
'Huang, Yali'
'Wu, Huazhong'

_publ_section_title
;
 Crystal structure of
 7-hydroxy-3-(4-hydroxyphenyl)-4H-1-benzopyran-4-one-N,N-dimethylformamide
 (1/1), C18H17NO5
;
_journal_issue 2
_journal_name_full 'Zeitschrift f\"ur Kristallographie - New Crystal Structures'
_journal_page_first 321
_journal_page_last 322
_journal_paper_doi 10.1515/ncrs-2016-0260
_journal_volume 232
_journal_year 2017
_chemical_formula_moiety 'C15 H10 O4, C3 H7 N O'
_chemical_formula_sum 'C18 H17 N O5'
_chemical_formula_weight 327.33
_space_group_IT_number 14
_space_group_name_Hall '-P 2yn'
_space_group_name_H-M_alt 'P 1 21/n 1'
_symmetry_cell_setting monoclinic
_symmetry_space_group_name_Hall '-P 2yn'
_symmetry_space_group_name_H-M 'P 1 21/n 1'
_atom_sites_solution_hydrogens geom
_atom_sites_solution_primary direct
_atom_sites_solution_secondary difmap
_cell_angle_alpha 90.00
_cell_angle_beta 97.146(10)
_cell_angle_gamma 90.00
_cell_formula_units_Z 4
_cell_length_a 6.260(4)
_cell_length_b 20.454(12)
_cell_length_c 12.386(8)
_cell_measurement_reflns_used 3627
_cell_measurement_temperature 293(2)
_cell_measurement_theta_max 27.5283
_cell_measurement_theta_min 2.5893
_cell_volume 1573.6(17)
_computing_cell_refinement 'CrystalClear '
_computing_data_collection 'CrystalClear (Rigaku, 2000)'
_computing_data_reduction 'CrystalClear '
_computing_molecular_graphics 'X-Seed (Barbour, 2001)'
_computing_publication_material 'SHELXL-97 (Sheldrick, 2008)'
_computing_structure_refinement 'SHELXL-97 (Sheldrick, 2008)'
_computing_structure_solution 'SHELXS-97 (Sheldrick, 2008)'
_diffrn_ambient_temperature 293(2)
_diffrn_detector_area_resol_mean 14.6306
_diffrn_measured_fraction_theta_full 0.984
_diffrn_measured_fraction_theta_max 0.984
_diffrn_measurement_device_type CCD
_diffrn_measurement_method CCD_Profile_fitting
_diffrn_radiation_monochromator graphite
_diffrn_radiation_source 'fine-focus sealed tube'
_diffrn_radiation_type MoK\a
_diffrn_radiation_wavelength 0.71073
_diffrn_reflns_av_R_equivalents 0.0235
_diffrn_reflns_av_sigmaI/netI 0.0249
_diffrn_reflns_limit_h_max 8
_diffrn_reflns_limit_h_min -7
_diffrn_reflns_limit_k_max 26
_diffrn_reflns_limit_k_min -26
_diffrn_reflns_limit_l_max 15
_diffrn_reflns_limit_l_min -16
_diffrn_reflns_number 12072
_diffrn_reflns_theta_full 27.52
_diffrn_reflns_theta_max 27.52
_diffrn_reflns_theta_min 2.59
_exptl_absorpt_coefficient_mu 0.102
_exptl_absorpt_correction_T_max 1.0000
_exptl_absorpt_correction_T_min 0.9254
_exptl_absorpt_correction_type multi-scan
_exptl_crystal_colour colorless
_exptl_crystal_density_diffrn 1.381
_exptl_crystal_density_method 'not measured'
_exptl_crystal_description prism
_exptl_crystal_F_000 688
_exptl_crystal_size_max 0.20
_exptl_crystal_size_mid 0.15
_exptl_crystal_size_min 0.15
_refine_diff_density_max 0.175
_refine_diff_density_min -0.186
_refine_diff_density_rms 0.037
_refine_ls_extinction_method none
_refine_ls_goodness_of_fit_ref 1.069
_refine_ls_hydrogen_treatment mixed
_refine_ls_matrix_type full
_refine_ls_number_parameters 227
_refine_ls_number_reflns 3557
_refine_ls_number_restraints 0
_refine_ls_restrained_S_all 1.069
_refine_ls_R_factor_all 0.0666
_refine_ls_R_factor_gt 0.0497
_refine_ls_shift/su_max 0.000
_refine_ls_shift/su_mean 0.000
_refine_ls_structure_factor_coef Fsqd
_refine_ls_weighting_details 'calc w=1/[\s^2^(Fo^2^)+(0.0498P)^2^+0.3782P] where P=(Fo^2^+2Fc^2^)/3'
_refine_ls_weighting_scheme calc
_refine_ls_wR_factor_gt 0.1111
_refine_ls_wR_factor_ref 0.1214
_reflns_number_gt 2778
_reflns_number_total 3557
_reflns_threshold_expression >2sigma(I)
_cod_data_source_file suppl_ncrs-2016-0260_suppl.cif
_cod_data_source_block I
_cod_depositor_comments
;
The following automatic conversions were performed:

data item '_exptl_absorpt_correction_type' value 'Multi-scan' was
changed to 'multi-scan' in accordance with the built-in table derived
from the CIF Core dictionary named 'cif_core.dic' version 2.4.5 last
updated on 2014-11-21.

Automatic conversion script
Id: cif_fix_values 8738 2021-04-28 16:35:53Z antanas 
;
_cod_original_cell_volume 1573.8(16)
_cod_original_sg_symbol_H-M 'P 21/n'
_cod_database_code 8106522

loop_
_symmetry_equiv_pos_as_xyz
'x, y, z'
'-x+1/2, y+1/2, -z+1/2'
'-x, -y, -z'
'x-1/2, -y-1/2, z-1/2'

loop_
_atom_site_label
_atom_site_type_symbol
_atom_site_fract_x
_atom_site_fract_y
_atom_site_fract_z
_atom_site_U_iso_or_equiv
_atom_site_adp_type
_atom_site_occupancy
_atom_site_symmetry_multiplicity
_atom_site_calc_flag
_atom_site_refinement_flags
_atom_site_disorder_assembly
_atom_site_disorder_group
O1 O 0.81731(18) 0.04681(5) 0.03899(9) 0.0450(3) Uani 1 1 d . . .
O2 O 0.24927(19) 0.14743(6) -0.00338(10) 0.0555(3) Uani 1 1 d . . .
O3 O 0.6841(3) -0.02879(7) 0.38591(10) 0.0603(4) Uani 1 1 d . . .
O4 O 0.4245(2) 0.29825(7) -0.41674(11) 0.0620(4) Uani 1 1 d . . .
O5 O 1.0797(2) -0.07186(8) 0.38235(13) 0.0778(5) Uani 1 1 d . . .
N1 N 1.1884(2) -0.13821(7) 0.52500(12) 0.0528(4) Uani 1 1 d . . .
C3 C 0.4208(2) 0.11598(7) 0.00910(13) 0.0393(4) Uani 1 1 d . . .
C2 C 0.5740(2) 0.11801(7) -0.07069(12) 0.0369(3) Uani 1 1 d . . .
C1 C 0.7562(3) 0.08292(8) -0.05095(13) 0.0416(4) Uani 1 1 d . . .
H1 H 0.8508 0.0836 -0.1053 0.050 Uiso 1 1 calc R . .
C8 C 0.6824(2) 0.04455(7) 0.11793(12) 0.0379(3) Uani 1 1 d . . .
C9 C 0.4838(2) 0.07579(7) 0.10446(12) 0.0379(3) Uani 1 1 d . . .
C4 C 0.3530(3) 0.06823(8) 0.18806(14) 0.0460(4) Uani 1 1 d . . .
H4 H 0.2149 0.0882 0.1809 0.055 Uiso 1 1 calc R . .
C5 C 0.4208(3) 0.03271(8) 0.27948(14) 0.0495(4) Uani 1 1 d . . .
H5 H 0.3290 0.0276 0.3344 0.059 Uiso 1 1 calc R . .
C6 C 0.6256(3) 0.00383(8) 0.29236(13) 0.0448(4) Uani 1 1 d . . .
C7 C 0.7566(3) 0.00904(8) 0.21086(13) 0.0439(4) Uani 1 1 d . . .
H7 H 0.8942 -0.0112 0.2181 0.053 Uiso 1 1 calc R . .
C10 C 0.5389(2) 0.16251(7) -0.16570(12) 0.0377(3) Uani 1 1 d . . .
C11 C 0.3374(3) 0.16942(8) -0.22656(13) 0.0426(4) Uani 1 1 d . . .
H11 H 0.2214 0.1429 -0.2100 0.051 Uiso 1 1 calc R . .
C12 C 0.3033(3) 0.21410(8) -0.31047(13) 0.0461(4) Uani 1 1 d . . .
H12 H 0.1646 0.2180 -0.3509 0.055 Uiso 1 1 calc R . .
C13 C 0.7059(3) 0.20154(8) -0.19404(13) 0.0422(4) Uani 1 1 d . . .
H13 H 0.8452 0.1974 -0.1543 0.051 Uiso 1 1 calc R . .
C14 C 0.6740(3) 0.24612(8) -0.27862(13) 0.0451(4) Uani 1 1 d . . .
H14 H 0.7908 0.2716 -0.2973 0.054 Uiso 1 1 calc R . .
C15 C 0.4706(3) 0.25334(8) -0.33597(13) 0.0437(4) Uani 1 1 d . . .
C16 C 1.2151(3) -0.10627(9) 0.43563(16) 0.0592(5) Uani 1 1 d . . .
H16 H 1.3513 -0.1101 0.4099 0.071 Uiso 1 1 calc R . .
C17 C 0.9888(4) -0.13386(14) 0.5720(2) 0.0841(7) Uani 1 1 d . . .
H17A H 0.9006 -0.0985 0.5367 0.126 Uiso 1 1 calc R . .
H17B H 1.0200 -0.1249 0.6501 0.126 Uiso 1 1 calc R . .
H17C H 0.9106 -0.1753 0.5611 0.126 Uiso 1 1 calc R . .
C18 C 1.3566(4) -0.17971(10) 0.58000(19) 0.0746(6) Uani 1 1 d . . .
H18A H 1.4843 -0.1775 0.5417 0.112 Uiso 1 1 calc R . .
H18B H 1.3051 -0.2249 0.5803 0.112 Uiso 1 1 calc R . .
H18C H 1.3938 -0.1646 0.6551 0.112 Uiso 1 1 calc R . .
H4A H 0.553(5) 0.3185(13) -0.436(2) 0.106(9) Uiso 1 1 d . . .
H3A H 0.815(4) -0.0410(11) 0.3872(19) 0.083(8) Uiso 1 1 d . . .

loop_
_atom_site_aniso_label
_atom_site_aniso_U_11
_atom_site_aniso_U_22
_atom_site_aniso_U_33
_atom_site_aniso_U_23
_atom_site_aniso_U_13
_atom_site_aniso_U_12
O1 0.0400(6) 0.0516(7) 0.0445(6) 0.0037(5) 0.0093(5) 0.0082(5)
O2 0.0495(7) 0.0665(8) 0.0527(7) 0.0124(6) 0.0152(6) 0.0219(6)
O3 0.0632(9) 0.0673(8) 0.0504(7) 0.0179(6) 0.0073(7) 0.0092(7)
O4 0.0509(8) 0.0729(9) 0.0619(8) 0.0297(7) 0.0058(6) 0.0019(7)
O5 0.0567(9) 0.0946(11) 0.0814(10) 0.0423(8) 0.0059(7) 0.0075(8)
N1 0.0514(9) 0.0518(8) 0.0547(9) 0.0086(7) 0.0040(7) 0.0007(7)
C3 0.0382(8) 0.0377(8) 0.0420(8) -0.0027(6) 0.0046(7) 0.0010(6)
C2 0.0374(8) 0.0373(7) 0.0360(8) -0.0033(6) 0.0041(6) -0.0030(6)
C1 0.0408(9) 0.0464(9) 0.0384(8) -0.0011(7) 0.0078(7) -0.0001(7)
C8 0.0368(8) 0.0373(8) 0.0401(8) -0.0025(6) 0.0066(6) -0.0023(6)
C9 0.0385(8) 0.0343(7) 0.0412(8) -0.0014(6) 0.0066(7) 0.0006(6)
C4 0.0433(9) 0.0466(9) 0.0499(10) 0.0044(7) 0.0127(7) 0.0054(7)
C5 0.0525(10) 0.0506(9) 0.0482(9) 0.0060(7) 0.0179(8) 0.0030(8)
C6 0.0516(10) 0.0404(8) 0.0418(9) 0.0039(7) 0.0033(7) -0.0005(7)
C7 0.0414(9) 0.0420(8) 0.0476(9) 0.0023(7) 0.0028(7) 0.0027(7)
C10 0.0396(8) 0.0392(8) 0.0343(8) -0.0030(6) 0.0045(6) -0.0017(6)
C11 0.0378(8) 0.0464(9) 0.0437(9) 0.0004(7) 0.0058(7) -0.0065(7)
C12 0.0366(9) 0.0562(10) 0.0445(9) 0.0031(7) 0.0008(7) 0.0001(7)
C13 0.0367(8) 0.0493(9) 0.0397(8) 0.0000(7) 0.0009(7) -0.0043(7)
C14 0.0397(9) 0.0513(9) 0.0449(9) 0.0033(7) 0.0082(7) -0.0081(7)
C15 0.0436(9) 0.0490(9) 0.0392(8) 0.0047(7) 0.0074(7) 0.0019(7)
C16 0.0484(10) 0.0635(11) 0.0661(12) 0.0175(10) 0.0080(9) -0.0007(9)
C17 0.0724(15) 0.1132(19) 0.0705(15) 0.0206(13) 0.0240(12) 0.0042(14)
C18 0.0829(15) 0.0608(12) 0.0748(14) 0.0144(10) -0.0120(12) 0.0112(11)

loop_
_atom_type_symbol
_atom_type_description
_atom_type_scat_dispersion_real
_atom_type_scat_dispersion_imag
_atom_type_scat_source
C C 0.0033 0.0016 'International Tables Vol C Tables 4.2.6.8 and 6.1.1.4'
H H 0.0000 0.0000 'International Tables Vol C Tables 4.2.6.8 and 6.1.1.4'
O O 0.0106 0.0060 'International Tables Vol C Tables 4.2.6.8 and 6.1.1.4'
N N 0.0061 0.0033 'International Tables Vol C Tables 4.2.6.8 and 6.1.1.4'

loop_
_geom_angle_atom_site_label_1
_geom_angle_atom_site_label_2
_geom_angle_atom_site_label_3
_geom_angle
_geom_angle_site_symmetry_1
_geom_angle_site_symmetry_3
C1 O1 C8 118.04(13) . .
C6 O3 H3A 108.5(16) . .
C15 O4 H4A 111.6(15) . .
C16 N1 C17 121.06(17) . .
C16 N1 C18 121.62(18) . .
C17 N1 C18 117.32(18) . .
O2 C3 C9 122.41(15) . .
O2 C3 C2 122.01(15) . .
C9 C3 C2 115.57(14) . .
C1 C2 C3 118.39(14) . .
C1 C2 C10 120.72(14) . .
C3 C2 C10 120.64(14) . .
C2 C1 O1 126.05(15) . .
C2 C1 H1 117.0 . .
O1 C1 H1 117.0 . .
O1 C8 C9 121.38(14) . .
O1 C8 C7 115.84(14) . .
C9 C8 C7 122.77(15) . .
C8 C9 C4 117.08(14) . .
C8 C9 C3 120.41(14) . .
C4 C9 C3 122.48(14) . .
C5 C4 C9 121.25(16) . .
C5 C4 H4 119.4 . .
C9 C4 H4 119.4 . .
C4 C5 C6 120.21(16) . .
C4 C5 H5 119.9 . .
C6 C5 H5 119.9 . .
O3 C6 C7 122.93(16) . .
O3 C6 C5 116.95(16) . .
C7 C6 C5 120.11(15) . .
C6 C7 C8 118.50(15) . .
C6 C7 H7 120.7 . .
C8 C7 H7 120.7 . .
C11 C10 C13 117.54(14) . .
C11 C10 C2 121.77(14) . .
C13 C10 C2 120.62(14) . .
C12 C11 C10 121.29(15) . .
C12 C11 H11 119.4 . .
C10 C11 H11 119.4 . .
C11 C12 C15 120.25(15) . .
C11 C12 H12 119.9 . .
C15 C12 H12 119.9 . .
C14 C13 C10 121.66(14) . .
C14 C13 H13 119.2 . .
C10 C13 H13 119.2 . .
C13 C14 C15 119.67(15) . .
C13 C14 H14 120.2 . .
C15 C14 H14 120.2 . .
O4 C15 C14 123.05(15) . .
O4 C15 C12 117.40(15) . .
C14 C15 C12 119.55(15) . .
O5 C16 N1 125.8(2) . .
O5 C16 H16 117.1 . .
N1 C16 H16 117.1 . .
N1 C17 H17A 109.5 . .
N1 C17 H17B 109.5 . .
H17A C17 H17B 109.5 . .
N1 C17 H17C 109.5 . .
H17A C17 H17C 109.5 . .
H17B C17 H17C 109.5 . .
N1 C18 H18A 109.5 . .
N1 C18 H18B 109.5 . .
H18A C18 H18B 109.5 . .
N1 C18 H18C 109.5 . .
H18A C18 H18C 109.5 . .
H18B C18 H18C 109.5 . .

loop_
_geom_bond_atom_site_label_1
_geom_bond_atom_site_label_2
_geom_bond_distance
_geom_bond_site_symmetry_2
O1 C1 1.3517(19) .
O1 C8 1.370(2) .
O2 C3 1.2448(19) .
O3 C6 1.348(2) .
O3 H3A 0.85(2) .
O4 C15 1.362(2) .
O4 H4A 0.96(3) .
O5 C16 1.229(2) .
N1 C16 1.314(2) .
N1 C17 1.445(3) .
N1 C18 1.454(2) .
C3 C9 1.453(2) .
C3 C2 1.461(2) .
C2 C1 1.344(2) .
C2 C10 1.482(2) .
C1 H1 0.9500 .
C8 C9 1.389(2) .
C8 C7 1.391(2) .
C9 C4 1.406(2) .
C4 C5 1.368(2) .
C4 H4 0.9500 .
C5 C6 1.402(3) .
C5 H5 0.9500 .
C6 C7 1.382(2) .
C7 H7 0.9500 .
C10 C11 1.393(2) .
C10 C13 1.395(2) .
C11 C12 1.381(2) .
C11 H11 0.9500 .
C12 C15 1.387(2) .
C12 H12 0.9500 .
C13 C14 1.384(2) .
C13 H13 0.9500 .
C14 C15 1.386(2) .
C14 H14 0.9500 .
C16 H16 0.9500 .
C17 H17A 0.9800 .
C17 H17B 0.9800 .
C17 H17C 0.9800 .
C18 H18A 0.9800 .
C18 H18B 0.9800 .
C18 H18C 0.9800 .

loop_
_geom_hbond_atom_site_label_D
_geom_hbond_atom_site_label_H
_geom_hbond_atom_site_label_A
_geom_hbond_distance_DH
_geom_hbond_distance_HA
_geom_hbond_distance_DA
_geom_hbond_angle_DHA
_geom_hbond_site_symmetry_A
O3 H3A O5 0.85(2) 1.78(3) 2.634(2) 175(2) .
O4 H4A O2 0.96(3) 1.72(3) 2.658(2) 166(2) 4_665
